data_2234103
loop_
_publ_author_name
'Kargar, Hadi'
'Sharafi, Zahra'
'Kia, Reza'
'Ghelenji, Safoora'
'Tahir, Muhammad Nawaz'

_publ_section_title
;
 (<i>E</i>)-3-[(2-Hydroxy-3-methoxybenzylidene)amino]benzoic acid
;
_journal_coeditor_code BQ2344
_journal_issue 4
_journal_name_full 'Acta Crystallographica Section E'
_journal_page_first o1067
_journal_paper_doi 10.1107/S1600536812010549
_journal_volume 68
_journal_year 2012
_chemical_formula_iupac 'C15 H13 N O4'
_chemical_formula_moiety 'C15 H13 N O4'
_chemical_formula_sum 'C15 H13 N O4'
_chemical_formula_weight 271.26
_chemical_name_systematic
;
(<i>E</i>)-3-[(2-Hydroxy-3-methoxybenzylidene)amino]benzoic acid
;
_space_group_IT_number 2
_symmetry_cell_setting triclinic
_symmetry_space_group_name_Hall '-P 1'
_symmetry_space_group_name_H-M 'P -1'
_atom_sites_solution_hydrogens geom
_atom_sites_solution_primary direct
_atom_sites_solution_secondary difmap
_audit_creation_method SHELXL-97
_cell_angle_alpha 107.044(10)
_cell_angle_beta 100.776(11)
_cell_angle_gamma 97.539(10)
_cell_formula_units_Z 2
_cell_length_a 5.2738(9)
_cell_length_b 10.978(2)
_cell_length_c 12.084(2)
_cell_measurement_reflns_used 1456
_cell_measurement_temperature 296(2)
_cell_measurement_theta_max 28.76
_cell_measurement_theta_min 2.75
_cell_volume 644.1(2)
_computing_cell_refinement 'SAINT (Bruker, 2005)'
_computing_data_collection 'APEX2 (Bruker, 2005)'
_computing_data_reduction 'SAINT (Bruker, 2005)'
_computing_molecular_graphics 'SHELXTL (Sheldrick, 2008)'
_computing_publication_material 'SHELXTL (Sheldrick, 2008) and PLATON (Spek, 2009)'
_computing_structure_refinement 'SHELXTL (Sheldrick, 2008)'
_computing_structure_solution 'SHELXTL (Sheldrick, 2008)'
_diffrn_ambient_temperature 296(2)
_diffrn_measured_fraction_theta_full 0.986
_diffrn_measured_fraction_theta_max 0.986
_diffrn_measurement_device_type
;
Bruker SMART APEXII CCD area-detector
;
_diffrn_measurement_method '\f and \w scans'
_diffrn_radiation_monochromator graphite
_diffrn_radiation_source 'fine-focus sealed tube'
_diffrn_radiation_type MoK\a
_diffrn_radiation_wavelength 0.71073
_diffrn_reflns_av_R_equivalents 0.0469
_diffrn_reflns_av_sigmaI/netI 0.0602
_diffrn_reflns_limit_h_max 6
_diffrn_reflns_limit_h_min -6
_diffrn_reflns_limit_k_max 13
_diffrn_reflns_limit_k_min -13
_diffrn_reflns_limit_l_max 14
_diffrn_reflns_limit_l_min -14
_diffrn_reflns_number 8775
_diffrn_reflns_theta_full 25.25
_diffrn_reflns_theta_max 25.25
_diffrn_reflns_theta_min 2.21
_diffrn_standards_number 0
_exptl_absorpt_coefficient_mu 0.103
_exptl_absorpt_correction_T_max 0.9908
_exptl_absorpt_correction_T_min 0.9808
_exptl_absorpt_correction_type multi-scan
_exptl_absorpt_process_details '(<i>SADABS</i>; Bruker, 2005)'
_exptl_crystal_colour pale-yellow
_exptl_crystal_density_diffrn 1.399
_exptl_crystal_density_method 'not measured'
_exptl_crystal_description block
_exptl_crystal_F_000 284
_exptl_crystal_size_max 0.19
_exptl_crystal_size_mid 0.12
_exptl_crystal_size_min 0.09
_refine_diff_density_max 0.588
_refine_diff_density_min -0.277
_refine_ls_extinction_method none
_refine_ls_goodness_of_fit_ref 1.049
_refine_ls_hydrogen_treatment constr
_refine_ls_matrix_type full
_refine_ls_number_parameters 279
_refine_ls_number_reflns 2308
_refine_ls_number_restraints 405
_refine_ls_restrained_S_all 0.967
_refine_ls_R_factor_all 0.1400
_refine_ls_R_factor_gt 0.0811
_refine_ls_shift/su_max 0.000
_refine_ls_shift/su_mean 0.000
_refine_ls_structure_factor_coef Fsqd
_refine_ls_weighting_details 'calc w=1/[\s^2^(Fo^2^)+(0.1461P)^2^+0.0613P] where P=(Fo^2^+2Fc^2^)/3'
_refine_ls_weighting_scheme calc
_refine_ls_wR_factor_gt 0.2038
_refine_ls_wR_factor_ref 0.2577
_reflns_number_gt 1253
_reflns_number_total 2308
_reflns_threshold_expression I>2\s(I)
_cod_data_source_file bq2344.cif
_cod_data_source_block I
_cod_database_code 2234103
_cod_database_fobs_code 2234103

loop_
_symmetry_equiv_pos_as_xyz
'x, y, z'
'-x, -y, -z'

loop_
_atom_site_type_symbol
_atom_site_label
_atom_site_fract_x
_atom_site_fract_y
_atom_site_fract_z
_atom_site_U_iso_or_equiv
_atom_site_adp_type
_atom_site_calc_flag
_atom_site_refinement_flags
_atom_site_occupancy
_atom_site_symmetry_multiplicity
_atom_site_disorder_assembly
_atom_site_disorder_group
C C1 0.2047(6) -0.0156(3) 0.3825(3) 0.0503(9) Uani d . 1 1 . .
C C2 0.3579(6) -0.0263(3) 0.2901(3) 0.0469(8) Uani d . 1 1 . .
C C3 0.3065(7) -0.1382(3) 0.1929(3) 0.0605(10) Uani d . 1 1 . .
H H3A 0.1755 -0.2078 0.1850 0.073 Uiso calc R 1 1 . .
C C4 0.4508(7) -0.1461(3) 0.1075(3) 0.0659(11) Uani d . 1 1 . .
H H4A 0.4174 -0.2212 0.0421 0.079 Uiso calc R 1 1 . .
C C5 0.6418(7) -0.0437(3) 0.1192(3) 0.0537(9) Uani d . 1 1 A .
H H5A 0.7389 -0.0505 0.0616 0.064 Uiso calc R 1 1 . .
C C6 0.6948(6) 0.0696(3) 0.2142(3) 0.0461(8) Uani d . 1 1 . .
C C7 0.5508(6) 0.0785(3) 0.3021(3) 0.0472(8) Uani d . 1 1 A .
H H7A 0.5847 0.1537 0.3675 0.057 Uiso calc R 1 1 . .
O O1 0.0350(5) -0.1160(2) 0.3720(2) 0.0663(8) Uani d . 1 1 . .
O O2 0.2431(5) 0.0872(2) 0.4652(2) 0.0699(8) Uani d . 1 1 . .
H H2 0.1331 0.0870 0.5202 0.105 Uiso d R 1 1 . .
N N1 0.868(3) 0.1754(14) 0.215(2) 0.038(3) Uani d PDU 0.550(14) 1 A 1
C C8 0.997(2) 0.2711(10) 0.3133(11) 0.051(3) Uani d PDU 0.550(14) 1 A 1
H H8A 0.9624 0.2715 0.3861 0.061 Uiso calc PR 0.550(14) 1 A 1
C C9 1.192(2) 0.3752(9) 0.3088(10) 0.054(4) Uani d PDU 0.550(14) 1 A 1
C C10 1.307(8) 0.363(2) 0.213(3) 0.044(5) Uani d PDU 0.550(14) 1 A 1
C C11 1.473(4) 0.4714(14) 0.2060(17) 0.058(5) Uani d PDU 0.550(14) 1 A 1
C C12 1.552(7) 0.5805(19) 0.305(3) 0.062(6) Uani d PDU 0.550(14) 1 A 1
H H12A 1.6724 0.6497 0.3034 0.075 Uiso calc PR 0.550(14) 1 A 1
C C13 1.459(2) 0.5914(9) 0.4063(10) 0.075(3) Uani d PDU 0.550(14) 1 A 1
H H13A 1.5152 0.6665 0.4722 0.090 Uiso calc PR 0.550(14) 1 A 1
C C14 1.281(2) 0.4882(9) 0.4072(9) 0.073(3) Uani d PDU 0.550(14) 1 A 1
H H14A 1.2184 0.4940 0.4752 0.088 Uiso calc PR 0.550(14) 1 A 1
C C15 1.752(2) 0.5546(13) 0.0982(14) 0.080(4) Uani d PDU 0.550(14) 1 A 1
H H15A 1.8146 0.5250 0.0272 0.121 Uiso calc PR 0.550(14) 1 A 1
H H15B 1.8972 0.5807 0.1667 0.121 Uiso calc PR 0.550(14) 1 A 1
H H15C 1.6696 0.6273 0.0964 0.121 Uiso calc PR 0.550(14) 1 A 1
O O3 1.207(2) 0.2641(12) 0.1078(10) 0.065(3) Uani d PDU 0.550(14) 1 A 1
H H3 1.0896 0.2127 0.1154 0.097 Uiso calc PR 0.550(14) 1 A 1
O O4 1.565(2) 0.4519(10) 0.1044(8) 0.080(3) Uani d PDU 0.550(14) 1 A 1
N N1A 0.929(4) 0.1671(17) 0.222(3) 0.038(3) Uani d PDU 0.450(14) 1 A 2
C C8A 0.922(2) 0.2889(10) 0.2830(11) 0.038(3) Uani d PDU 0.450(14) 1 A 2
H H8AA 0.7868 0.3062 0.3209 0.045 Uiso calc PR 0.450(14) 1 A 2
C C9A 1.128(3) 0.3943(10) 0.2899(12) 0.044(3) Uani d PDU 0.450(14) 1 A 2
C C10A 1.287(10) 0.374(2) 0.210(4) 0.041(4) Uani d PDU 0.450(14) 1 A 2
C C11A 1.503(5) 0.4729(15) 0.2231(19) 0.044(3) Uani d PDU 0.450(14) 1 A 2
C C12A 1.521(9) 0.595(2) 0.300(3) 0.062(5) Uani d PDU 0.450(14) 1 A 2
H H12B 1.6540 0.6625 0.3042 0.074 Uiso calc PR 0.450(14) 1 A 2
C C13A 1.344(3) 0.6185(9) 0.3695(10) 0.061(3) Uani d PDU 0.450(14) 1 A 2
H H13B 1.3546 0.7023 0.4197 0.073 Uiso calc PR 0.450(14) 1 A 2
C C14A 1.151(2) 0.5199(7) 0.3662(9) 0.057(3) Uani d PDU 0.450(14) 1 A 2
H H14B 1.0346 0.5371 0.4153 0.068 Uiso calc PR 0.450(14) 1 A 2
C C15A 1.854(3) 0.5432(16) 0.1425(16) 0.077(4) Uani d PDU 0.450(14) 1 A 2
H H15D 1.9220 0.5133 0.0732 0.115 Uiso calc PR 0.450(14) 1 A 2
H H15E 1.9947 0.5697 0.2127 0.115 Uiso calc PR 0.450(14) 1 A 2
H H15F 1.7723 0.6156 0.1387 0.115 Uiso calc PR 0.450(14) 1 A 2
O O3A 1.295(3) 0.2529(14) 0.1380(15) 0.062(4) Uani d PDU 0.450(14) 1 A 2
H H3B 1.1719 0.1997 0.1393 0.093 Uiso calc PR 0.450(14) 1 A 2
O O4A 1.661(2) 0.4394(11) 0.1466(11) 0.062(3) Uani d PDU 0.450(14) 1 A 2

loop_
_atom_site_aniso_label
_atom_site_aniso_U_11
_atom_site_aniso_U_22
_atom_site_aniso_U_33
_atom_site_aniso_U_12
_atom_site_aniso_U_13
_atom_site_aniso_U_23
C1 0.049(2) 0.0358(17) 0.064(2) -0.0037(15) 0.0263(17) 0.0113(16)
C2 0.0416(18) 0.0415(17) 0.061(2) 0.0011(15) 0.0226(16) 0.0186(16)
C3 0.058(2) 0.0408(18) 0.076(2) -0.0084(16) 0.029(2) 0.0086(17)
C4 0.074(3) 0.0459(19) 0.069(2) -0.0080(18) 0.035(2) 0.0019(17)
C5 0.054(2) 0.0481(19) 0.054(2) -0.0007(16) 0.0273(17) 0.0053(16)
C6 0.0400(18) 0.0430(17) 0.057(2) 0.0004(14) 0.0226(16) 0.0162(15)
C7 0.0413(18) 0.0389(17) 0.059(2) -0.0023(14) 0.0248(16) 0.0097(15)
O1 0.0638(16) 0.0449(13) 0.0852(18) -0.0150(11) 0.0389(14) 0.0117(12)
O2 0.0772(18) 0.0519(15) 0.0748(18) -0.0139(13) 0.0489(14) 0.0046(13)
N1 0.017(7) 0.044(2) 0.053(3) 0.003(3) 0.015(5) 0.013(2)
C8 0.045(6) 0.055(5) 0.046(5) -0.002(4) 0.012(4) 0.010(4)
C9 0.048(6) 0.050(4) 0.057(5) 0.001(4) 0.025(5) 0.003(4)
C10 0.038(8) 0.038(6) 0.047(5) -0.002(6) 0.014(5) 0.002(5)
C11 0.038(6) 0.054(5) 0.065(7) -0.007(5) 0.025(6) -0.004(5)
C12 0.045(8) 0.051(7) 0.080(7) -0.014(7) 0.027(6) 0.007(6)
C13 0.058(6) 0.057(5) 0.082(6) -0.015(4) 0.037(5) -0.018(4)
C14 0.063(6) 0.068(5) 0.070(5) -0.015(4) 0.038(5) -0.005(4)
C15 0.057(7) 0.079(6) 0.105(10) -0.012(5) 0.043(7) 0.027(6)
O3 0.057(7) 0.052(5) 0.067(5) -0.018(4) 0.037(5) -0.009(4)
O4 0.073(6) 0.073(4) 0.075(5) -0.030(4) 0.040(4) 0.004(4)
N1A 0.017(7) 0.044(2) 0.053(3) 0.003(3) 0.015(5) 0.013(2)
C8A 0.027(5) 0.042(4) 0.047(7) 0.008(3) 0.021(4) 0.010(4)
C9A 0.040(6) 0.034(4) 0.057(6) 0.000(4) 0.020(5) 0.013(4)
C10A 0.030(7) 0.033(5) 0.062(8) 0.004(5) 0.021(6) 0.013(5)
C11A 0.042(7) 0.042(5) 0.054(7) 0.001(4) 0.017(5) 0.023(5)
C12A 0.055(10) 0.044(6) 0.077(8) -0.006(6) 0.020(7) 0.009(6)
C13A 0.071(7) 0.036(4) 0.066(6) -0.004(4) 0.022(5) 0.005(4)
C14A 0.060(6) 0.039(4) 0.070(6) 0.006(4) 0.028(5) 0.010(4)
C15A 0.067(9) 0.069(7) 0.099(11) -0.017(7) 0.035(7) 0.039(7)
O3A 0.059(8) 0.038(4) 0.084(8) -0.002(5) 0.041(6) 0.002(5)
O4A 0.050(5) 0.064(4) 0.076(7) -0.009(4) 0.039(5) 0.024(4)

loop_
_atom_type_symbol
_atom_type_description
_atom_type_scat_dispersion_real
_atom_type_scat_dispersion_imag
_atom_type_scat_source
C C 0.0033 0.0016 'International Tables Vol C Tables 4.2.6.8 and 6.1.1.4'
H H 0.0000 0.0000 'International Tables Vol C Tables 4.2.6.8 and 6.1.1.4'
N N 0.0061 0.0033 'International Tables Vol C Tables 4.2.6.8 and 6.1.1.4'
O O 0.0106 0.0060 'International Tables Vol C Tables 4.2.6.8 and 6.1.1.4'

loop_
_geom_angle_atom_site_label_1
_geom_angle_atom_site_label_2
_geom_angle_atom_site_label_3
_geom_angle
O2 C1 O1 122.7(3)
O2 C1 C2 119.7(3)
O1 C1 C2 117.6(3)
C3 C2 C7 120.6(3)
C3 C2 C1 120.5(3)
C7 C2 C1 118.9(3)
C2 C3 C4 119.7(3)
C2 C3 H3A 120.2
C4 C3 H3A 120.2
C5 C4 C3 120.0(3)
C5 C4 H4A 120.0
C3 C4 H4A 120.0
C4 C5 C6 121.7(3)
C4 C5 H5A 119.2
C6 C5 H5A 119.2
C5 C6 N1 119.2(10)
C5 C6 C7 118.9(3)
N1 C6 C7 121.5(9)
C5 C6 N1A 115.4(10)
N1 C6 N1A 13.2(17)
C7 C6 N1A 125.2(11)
C2 C7 C6 119.2(3)
C2 C7 H7A 120.4
C6 C7 H7A 120.4
C1 O2 H2 114.7
C8 N1 C6 123(2)
N1 C8 C9 120.7(14)
N1 C8 H8A 119.6
C9 C8 H8A 119.6
C10 C9 C14 118.3(8)
C10 C9 C8 122.2(8)
C14 C9 C8 119.4(8)
O3 C10 C9 121.7(12)
O3 C10 C11 115.0(19)
C9 C10 C11 120.3(8)
C12 C11 O4 125.4(9)
C12 C11 C10 118.0(14)
O4 C11 C10 116.1(9)
C11 C12 C13 122.4(10)
C11 C12 H12A 118.8
C13 C12 H12A 118.8
C14 C13 C12 118.3(8)
C14 C13 H13A 120.9
C12 C13 H13A 120.9
C13 C14 C9 121.8(7)
C13 C14 H14A 119.1
C9 C14 H14A 119.1
C11 O4 C15 118.0(9)
C8A N1A C6 113.9(18)
N1A C8A C9A 119.6(14)
N1A C8A H8AA 120.2
C9A C8A H8AA 120.2
C10A C9A C14A 118.6(10)
C10A C9A C8A 119.5(9)
C14A C9A C8A 121.5(10)
O3A C10A C9A 123.2(14)
O3A C10A C11A 115(2)
C9A C10A C11A 119.5(10)
O4A C11A C12A 125.1(11)
O4A C11A C10A 115.2(10)
C12A C11A C10A 119.3(16)
C11A C12A C13A 120.0(13)
C11A C12A H12B 120.0
C13A C12A H12B 120.0
C14A C13A C12A 120.9(10)
C14A C13A H13B 119.5
C12A C13A H13B 119.5
C13A C14A C9A 120.4(9)
C13A C14A H14B 119.8
C9A C14A H14B 119.8
O4A C15A H15D 109.5
O4A C15A H15E 109.5
H15D C15A H15E 109.5
O4A C15A H15F 109.5
H15D C15A H15F 109.5
H15E C15A H15F 109.5
C10A O3A H3B 109.5
C11A O4A C15A 116.8(11)

loop_
_geom_bond_atom_site_label_1
_geom_bond_atom_site_label_2
_geom_bond_distance
C1 O2 1.232(4)
C1 O1 1.284(4)
C1 C2 1.482(5)
C2 C3 1.382(4)
C2 C7 1.385(4)
C3 C4 1.382(5)
C3 H3A 0.9300
C4 C5 1.361(4)
C4 H4A 0.9300
C5 C6 1.376(4)
C5 H5A 0.9300
C6 N1 1.38(2)
C6 C7 1.405(4)
C6 N1A 1.49(3)
C7 H7A 0.9300
O2 H2 0.9612
N1 C8 1.329(13)
C8 C9 1.454(9)
C8 H8A 0.9300
C9 C10 1.383(11)
C9 C14 1.395(9)
C10 O3 1.365(18)
C10 C11 1.418(13)
C11 C12 1.370(15)
C11 O4 1.373(11)
C12 C13 1.384(16)
C12 H12A 0.9300
C13 C14 1.378(9)
C13 H13A 0.9300
C14 H14A 0.9300
C15 O4 1.426(9)
C15 H15A 0.9600
C15 H15B 0.9600
C15 H15C 0.9600
O3 H3 0.8200
N1A C8A 1.333(13)
C8A C9A 1.450(10)
C8A H8AA 0.9300
C9A C10A 1.382(12)
C9A C14A 1.391(10)
C10A O3A 1.368(19)
C10A C11A 1.419(14)
C11A O4A 1.362(12)
C11A C12A 1.367(16)
C12A C13A 1.374(17)
C12A H12B 0.9300
C13A C14A 1.370(10)
C13A H13B 0.9300
C14A H14B 0.9300
C15A O4A 1.443(10)
C15A H15D 0.9600
C15A H15E 0.9600
C15A H15F 0.9600
O3A H3B 0.8200

loop_
_geom_hbond_atom_site_label_D
_geom_hbond_atom_site_label_H
_geom_hbond_atom_site_label_A
_geom_hbond_site_symmetry_A
_geom_hbond_distance_DH
_geom_hbond_distance_HA
_geom_hbond_distance_DA
_geom_hbond_angle_DHA
_geom_hbond_publ_flag
O2 H2 O1 2_556 0.96 1.69 2.638(4) 169 y
O3 H3 N1 . 0.82 1.92 2.64(2) 147 y
C15A H15E Cg1 1_655 0.96 2.90 3.757(11) 139 y
C15A H15E Cg2 1_655 0.96 2.83 3.680(12) 139 y

loop_
_geom_torsion_atom_site_label_1
_geom_torsion_atom_site_label_2
_geom_torsion_atom_site_label_3
_geom_torsion_atom_site_label_4
_geom_torsion
O2 C1 C2 C3 -176.1(3)
O1 C1 C2 C3 3.8(5)
O2 C1 C2 C7 3.1(5)
O1 C1 C2 C7 -177.1(3)
C7 C2 C3 C4 0.6(5)
C1 C2 C3 C4 179.8(3)
C2 C3 C4 C5 -0.2(6)
C3 C4 C5 C6 -0.7(6)
C4 C5 C6 N1 -172.3(11)
C4 C5 C6 C7 1.2(5)
C4 C5 C6 N1A 173.4(14)
C3 C2 C7 C6 -0.1(5)
C1 C2 C7 C6 -179.3(3)
C5 C6 C7 C2 -0.7(5)
N1 C6 C7 C2 172.6(11)
N1A C6 C7 C2 -172.2(14)
C5 C6 N1 C8 -157.2(13)
C7 C6 N1 C8 29(2)
N1A C6 N1 C8 -81(10)
C6 N1 C8 C9 175.3(12)
N1 C8 C9 C10 -19(3)
N1 C8 C9 C14 165.7(13)
C14 C9 C10 O3 -171(3)
C8 C9 C10 O3 14(5)
C14 C9 C10 C11 -12(5)
C8 C9 C10 C11 173(3)
O3 C10 C11 C12 172(4)
C9 C10 C11 C12 11(7)
O3 C10 C11 O4 -16(5)
C9 C10 C11 O4 -176(3)
O4 C11 C12 C13 -177(3)
C10 C11 C12 C13 -5(7)
C11 C12 C13 C14 0(5)
C12 C13 C14 C9 -1(3)
C10 C9 C14 C13 7(3)
C8 C9 C14 C13 -177.9(9)
C12 C11 O4 C15 -2(4)
C10 C11 O4 C15 -174(3)
C5 C6 N1A C8A 156.3(18)
N1 C6 N1A C8A 46(7)
C7 C6 N1A C8A -32(3)
C6 N1A C8A C9A -175.4(16)
N1A C8A C9A C10A 17(4)
N1A C8A C9A C14A -170.5(19)
C14A C9A C10A O3A 175(4)
C8A C9A C10A O3A -13(7)
C14A C9A C10A C11A 13(7)
C8A C9A C10A C11A -174(4)
O3A C10A C11A O4A 11(6)
C9A C10A C11A O4A 174(4)
O3A C10A C11A C12A -176(4)
C9A C10A C11A C12A -13(8)
O4A C11A C12A C13A 177(3)
C10A C11A C12A C13A 5(8)
C11A C12A C13A C14A 2(7)
C12A C13A C14A C9A -1(3)
C10A C9A C14A C13A -6(4)
C8A C9A C14A C13A -178.7(11)
C12A C11A O4A C15A -3(5)
C10A C11A O4A C15A 169(4)
